data_7233600
loop_
_publ_author_name
'Fangyuan Zhang'
'Qun Jing'
'Fangfang Zhang'
'Shilie Pan'
'Zhihua Yang'
'Jian Han'
'Min Zhang'
'Shujuan Han'

_publ_section_title
;
 Sr4B10O18(OH)2.2H2O: a new UV nonlinear optical material with a
 [B10O23]16- building block
;
_journal_name_full 'Journal of Materials Chemistry C'
_journal_page_first 667
_journal_page_last 674
_journal_paper_doi 10.1039/C3TC31420K
_journal_volume 2
_journal_year 2014
_chemical_formula_sum 'B10 H6 O22 Sr4'
_chemical_formula_weight 816.63
_space_group_IT_number 1
_space_group_name_Hall 'P 1'
_space_group_name_H-M_alt 'P 1'
_symmetry_cell_setting triclinic
_symmetry_space_group_name_H-M 'P 1'
_atom_sites_solution_hydrogens geom
_atom_sites_solution_primary direct
_atom_sites_solution_secondary difmap
_cell_angle_alpha 88.458(6)
_cell_angle_beta 86.019(5)
_cell_angle_gamma 61.351(5)
_cell_formula_units_Z 1
_cell_length_a 6.4991(6)
_cell_length_b 6.5059(6)
_cell_length_c 11.3175(11)
_cell_measurement_temperature 296(2)
_cell_volume 418.92(7)
_computing_cell_refinement 'Bruker SMART'
_computing_data_collection 'Bruker SMART'
_computing_data_reduction 'Bruker SAINT'
_computing_molecular_graphics 'Bruker SHELXTL'
_computing_publication_material 'Bruker SHELXTL'
_computing_structure_refinement 'SHELXL-97 (Sheldrick, 1997)'
_computing_structure_solution 'SHELXS-97 (Sheldrick, 1990)'
_diffrn_ambient_temperature 296(2)
_diffrn_measured_fraction_theta_full 0.994
_diffrn_measured_fraction_theta_max 0.994
_diffrn_radiation_monochromator graphite
_diffrn_radiation_source 'fine-focus sealed tube'
_diffrn_radiation_type MoK\a
_diffrn_radiation_wavelength 0.71073
_diffrn_reflns_av_R_equivalents 0.0331
_diffrn_reflns_av_sigmaI/netI 0.0605
_diffrn_reflns_limit_h_max 8
_diffrn_reflns_limit_h_min -8
_diffrn_reflns_limit_k_max 8
_diffrn_reflns_limit_k_min -8
_diffrn_reflns_limit_l_max 14
_diffrn_reflns_limit_l_min -14
_diffrn_reflns_number 8801
_diffrn_reflns_theta_full 27.51
_diffrn_reflns_theta_max 27.51
_diffrn_reflns_theta_min 1.80
_exptl_absorpt_coefficient_mu 12.791
_exptl_absorpt_correction_T_max 0.5344
_exptl_absorpt_correction_T_min 0.2157
_exptl_absorpt_correction_type numerical
_exptl_absorpt_process_details face-indexed
_exptl_crystal_colour colourless
_exptl_crystal_density_diffrn 3.237
_exptl_crystal_density_method 'not measured'
_exptl_crystal_F_000 384
_exptl_crystal_size_max 0.17
_exptl_crystal_size_mid 0.12
_exptl_crystal_size_min 0.06
_refine_diff_density_max 1.070
_refine_diff_density_min -0.841
_refine_diff_density_rms 0.144
_refine_ls_abs_structure_details 'Flack H D (1983), Acta Cryst. A39, 876-881'
_refine_ls_abs_structure_Flack 0.016(6)
_refine_ls_extinction_method none
_refine_ls_goodness_of_fit_ref 1.018
_refine_ls_hydrogen_treatment mixed
_refine_ls_matrix_type full
_refine_ls_number_parameters 325
_refine_ls_number_reflns 3457
_refine_ls_number_restraints 3
_refine_ls_restrained_S_all 1.018
_refine_ls_R_factor_all 0.0324
_refine_ls_R_factor_gt 0.0288
_refine_ls_shift/su_max 0.000
_refine_ls_shift/su_mean 0.000
_refine_ls_structure_factor_coef Fsqd
_refine_ls_weighting_details 'calc w=1/[\s^2^(Fo^2^)+(0.0103P)^2^+0.0000P] where P=(Fo^2^+2Fc^2^)/3'
_refine_ls_weighting_scheme calc
_refine_ls_wR_factor_gt 0.0587
_refine_ls_wR_factor_ref 0.0597
_reflns_number_gt 3215
_reflns_number_total 3457
_reflns_threshold_expression >2sigma(I)
_cod_data_source_file J-Mater-Chem-C-2014-2-667.cif
_cod_data_source_block fyz20120331_0m
_cod_depositor_comments
;
The following automatic conversions were performed:

data item '_symmetry_cell_setting' value 'Triclinic' was changed to
'triclinic' in accordance with the built-in table derived from the
CIF Core dictionary named 'cif_core.dic' version 2.4.5 last updated
on 2014-11-21.

Automatic conversion script
Id: cif_fix_values 6909 2019-04-08 15:41:33Z antanas 
;
_cod_original_sg_symbol_H-M 'P1   '
_cod_database_code 7233600

loop_
_symmetry_equiv_pos_as_xyz
'x, y, z'

loop_
_atom_site_label
_atom_site_type_symbol
_atom_site_fract_x
_atom_site_fract_y
_atom_site_fract_z
_atom_site_U_iso_or_equiv
_atom_site_adp_type
_atom_site_occupancy
_atom_site_symmetry_multiplicity
_atom_site_calc_flag
_atom_site_refinement_flags
_atom_site_disorder_assembly
_atom_site_disorder_group
Sr1 Sr 0.47985(8) 0.23922(8) 0.22349(5) 0.01283(13) Uani 1 1 d . . .
Sr2 Sr 0.47062(8) 0.43005(8) 0.74251(5) 0.01272(13) Uani 1 1 d . . .
Sr3 Sr 0.88262(8) 0.38101(8) 0.43665(5) 0.01128(12) Uani 1 1 d . . .
Sr4 Sr 0.89332(8) -0.12186(8) -0.05823(5) 0.01224(12) Uani 1 1 d . . .
B1 B 0.3461(11) -0.0494(11) 0.7418(6) 0.0105(13) Uani 1 1 d . . .
B2 B 1.0047(10) -0.6572(10) -0.2360(5) 0.0072(12) Uani 1 1 d . . .
B3 B -0.0344(10) 1.0302(10) 0.6578(6) 0.0099(13) Uani 1 1 d . . .
B4 B 0.8938(10) -0.6534(11) -0.0117(6) 0.0101(13) Uani 1 1 d . . .
B5 B 0.3789(11) 0.7592(11) 0.2226(6) 0.0113(13) Uani 1 1 d . . .
B6 B 0.8802(11) -0.1603(11) 0.4967(6) 0.0116(13) Uani 1 1 d . . .
B7 B 0.8296(10) -0.4128(10) 0.1651(6) 0.0090(12) Uani 1 1 d . . .
B8 B 0.7850(10) -0.2292(10) -0.2955(5) 0.0073(12) Uani 1 1 d . . .
B9 B 0.0490(11) 1.1521(11) 0.1818(6) 0.0086(13) Uani 1 1 d . . .
B10 B 0.9700(10) 0.8354(11) 0.2705(6) 0.0082(13) Uani 1 1 d . . .
O1 O 0.0258(6) 0.3792(6) 0.2105(3) 0.0075(8) Uani 1 1 d . . .
O2 O 0.3286(7) 0.2110(7) 0.4331(4) 0.0210(10) Uani 1 1 d . . .
O3 O 0.9122(6) 0.2773(6) 0.6639(3) 0.0064(8) Uani 1 1 d . . .
O4 O 0.9830(6) -0.4259(6) -0.2427(4) 0.0090(9) Uani 1 1 d . . .
O5 O 0.8185(7) -0.4394(6) 0.0333(3) 0.0120(8) Uani 1 1 d . . .
O6 O 0.7893(6) -0.0081(7) -0.2747(3) 0.0089(8) Uani 1 1 d . . .
O7 O 0.9757(6) 0.1531(6) 0.0610(3) 0.0113(8) Uani 1 1 d . . .
O8 O 0.8785(6) 0.7808(6) 0.3817(3) 0.0099(8) Uani 1 1 d . . .
O9 O 0.2258(6) 0.6794(6) 0.2588(4) 0.0102(8) Uani 1 1 d . . .
O10 O 0.5717(6) 0.7812(6) 0.7609(3) 0.0094(8) Uani 1 1 d . . .
O11 O 0.7883(6) 0.7382(7) 0.5750(3) 0.0122(8) Uani 1 1 d . . .
O12 O 0.9159(6) 0.0842(6) 0.2693(4) 0.0085(8) Uani 1 1 d . . .
O13 O 0.4668(7) 0.4652(7) 0.5148(4) 0.0239(10) Uani 1 1 d . . .
O14 O 0.9698(6) -0.0214(6) 0.5294(3) 0.0109(8) Uani 1 1 d . . .
O15 O 0.2019(6) 0.8740(6) 0.7002(4) 0.0123(8) Uani 1 1 d . . .
O16 O 0.6143(6) 0.5951(7) 0.2255(4) 0.0123(9) Uani 1 1 d . . .
O17 O 0.8817(7) 0.3027(6) -0.1285(3) 0.0125(8) Uani 1 1 d . . .
O18 O 0.2611(6) 0.1819(6) 0.7687(4) 0.0134(9) Uani 1 1 d . . .
O19 O 0.8464(6) -0.1992(6) 0.1756(3) 0.0078(8) Uani 1 1 d . . .
O20 O 1.3256(7) -0.3727(7) -0.0482(4) 0.0206(10) Uani 1 1 d . . .
O21 O 0.3063(6) 0.9809(6) 0.1831(4) 0.0114(8) Uani 1 1 d . . .
O22 O 0.4924(7) 0.2095(7) -0.0013(4) 0.0202(9) Uani 1 1 d . . .
H1 H 0.3976 0.3361 0.4740 0.024 Uiso 1 1 d R . .
H2 H 0.3370 0.5980 0.5183 0.024 Uiso 1 1 d R . .
H3 H 0.2987 0.1348 0.4948 0.024 Uiso 1 1 d R . .
H4 H 1.4098 -0.5827 -0.0245 0.024 Uiso 1 1 d R . .
H5 H 1.3210 -0.2815 0.0123 0.024 Uiso 1 1 d R . .
H6 H 0.3585 0.1964 0.0149 0.024 Uiso 1 1 d R . .

loop_
_atom_site_aniso_label
_atom_site_aniso_U_11
_atom_site_aniso_U_22
_atom_site_aniso_U_33
_atom_site_aniso_U_23
_atom_site_aniso_U_13
_atom_site_aniso_U_12
Sr1 0.0077(2) 0.0095(3) 0.0196(3) 0.0001(2) -0.0031(2) -0.0025(2)
Sr2 0.0088(3) 0.0090(3) 0.0188(3) -0.0013(2) 0.0006(2) -0.0031(2)
Sr3 0.0136(3) 0.0105(2) 0.0101(3) -0.00024(19) -0.0010(2) -0.0061(2)
Sr4 0.0147(3) 0.0103(2) 0.0107(3) 0.0014(2) -0.0033(2) -0.0050(2)
B1 0.011(3) 0.010(3) 0.011(3) -0.001(3) 0.003(3) -0.006(3)
B2 0.004(3) 0.004(3) 0.011(3) -0.001(2) 0.001(2) 0.000(2)
B3 0.007(3) 0.005(3) 0.015(3) -0.001(3) -0.007(2) 0.000(2)
B4 0.007(3) 0.015(3) 0.007(3) 0.002(3) -0.003(2) -0.005(3)
B5 0.011(3) 0.006(3) 0.010(3) -0.004(2) -0.001(2) 0.002(3)
B6 0.013(3) 0.006(3) 0.014(3) 0.002(3) -0.007(3) -0.001(3)
B7 0.008(3) 0.008(3) 0.010(3) -0.002(2) -0.001(2) -0.003(3)
B8 0.006(3) 0.003(3) 0.010(3) 0.000(2) -0.005(2) 0.001(2)
B9 0.008(3) 0.012(3) 0.007(3) 0.005(3) -0.004(2) -0.005(3)
B10 0.008(3) 0.008(3) 0.007(3) 0.001(2) -0.003(2) -0.003(3)
O1 0.008(2) 0.007(2) 0.006(2) -0.0003(15) -0.0037(16) -0.0014(17)
O2 0.016(2) 0.030(3) 0.018(3) 0.003(2) -0.0079(19) -0.012(2)
O3 0.0068(19) 0.004(2) 0.009(2) 0.0010(16) -0.0030(16) -0.0028(16)
O4 0.006(2) 0.006(2) 0.012(2) -0.0012(16) -0.0025(16) -0.0010(17)
O5 0.018(2) 0.010(2) 0.008(2) 0.0011(16) -0.0050(16) -0.0066(17)
O6 0.0077(19) 0.0083(19) 0.009(2) 0.0033(16) -0.0040(16) -0.0025(17)
O7 0.019(2) 0.0088(19) 0.005(2) 0.0026(15) -0.0063(16) -0.0058(17)
O8 0.015(2) 0.009(2) 0.007(2) -0.0012(16) -0.0017(16) -0.0063(17)
O9 0.0065(19) 0.0070(19) 0.017(2) 0.0031(16) -0.0019(16) -0.0028(16)
O10 0.0071(18) 0.0067(19) 0.014(2) 0.0037(16) -0.0029(16) -0.0031(16)
O11 0.016(2) 0.015(2) 0.007(2) -0.0001(16) -0.0009(16) -0.0084(17)
O12 0.0082(18) 0.0047(19) 0.013(2) -0.0006(16) -0.0004(17) -0.0032(16)
O13 0.013(2) 0.026(2) 0.027(3) 0.001(2) -0.0032(19) -0.005(2)
O14 0.016(2) 0.011(2) 0.008(2) -0.0005(16) 0.0004(16) -0.0078(17)
O15 0.0065(19) 0.0083(19) 0.021(2) 0.0032(16) -0.0082(16) -0.0021(16)
O16 0.0050(19) 0.009(2) 0.022(2) 0.0030(17) -0.0019(16) -0.0024(17)
O17 0.017(2) 0.012(2) 0.009(2) -0.0002(17) -0.0026(16) -0.0070(18)
O18 0.0083(19) 0.010(2) 0.022(2) 0.0016(17) -0.0042(17) -0.0045(17)
O19 0.0094(19) 0.0056(19) 0.009(2) 0.0024(16) -0.0057(16) -0.0034(16)
O20 0.016(2) 0.020(2) 0.021(3) -0.0021(19) -0.0046(18) -0.0042(19)
O21 0.0050(18) 0.0071(19) 0.019(2) 0.0022(16) -0.0014(16) -0.0009(16)
O22 0.014(2) 0.017(2) 0.026(3) 0.0039(19) -0.0024(18) -0.0042(19)

loop_
_atom_type_symbol
_atom_type_description
_atom_type_scat_dispersion_real
_atom_type_scat_dispersion_imag
_atom_type_scat_source
B B 0.0013 0.0007 'International Tables Vol C Tables 4.2.6.8 and 6.1.1.4'
H H 0.0000 0.0000 'International Tables Vol C Tables 4.2.6.8 and 6.1.1.4'
O O 0.0106 0.0060 'International Tables Vol C Tables 4.2.6.8 and 6.1.1.4'
Sr Sr -1.5307 3.2498 'International Tables Vol C Tables 4.2.6.8 and 6.1.1.4'

loop_
_geom_angle_atom_site_label_1
_geom_angle_atom_site_label_2
_geom_angle_atom_site_label_3
_geom_angle
_geom_angle_site_symmetry_1
_geom_angle_site_symmetry_3
O21 Sr1 O2 81.27(13) 1_545 .
O21 Sr1 O22 74.05(13) 1_545 .
O2 Sr1 O22 153.76(13) . .
O21 Sr1 O9 122.04(11) 1_545 .
O2 Sr1 O9 83.60(13) . .
O22 Sr1 O9 101.91(13) . .
O21 Sr1 O12 123.89(12) 1_545 .
O2 Sr1 O12 96.79(13) . .
O22 Sr1 O12 104.21(13) . .
O9 Sr1 O12 113.28(11) . .
O21 Sr1 O1 54.45(11) 1_545 .
O2 Sr1 O1 74.53(12) . .
O22 Sr1 O1 83.83(12) . .
O9 Sr1 O1 67.60(11) . .
O12 Sr1 O1 171.23(12) . .
O21 Sr1 O19 72.95(11) 1_545 .
O2 Sr1 O19 104.33(12) . .
O22 Sr1 O19 77.02(12) . .
O9 Sr1 O19 164.41(10) . .
O12 Sr1 O19 53.08(10) . .
O1 Sr1 O19 127.17(11) . .
O21 Sr1 O16 166.63(12) 1_545 .
O2 Sr1 O16 106.98(12) . .
O22 Sr1 O16 95.84(12) . .
O9 Sr1 O16 50.53(10) . .
O12 Sr1 O16 66.50(11) . .
O1 Sr1 O16 116.73(11) . .
O19 Sr1 O16 113.90(10) . .
O21 Sr1 B10 95.23(14) 1_545 1_545
O2 Sr1 B10 90.82(15) . 1_545
O22 Sr1 B10 100.03(15) . 1_545
O9 Sr1 B10 140.66(14) . 1_545
O12 Sr1 B10 28.74(13) . 1_545
O1 Sr1 B10 147.47(14) . 1_545
O19 Sr1 B10 28.49(13) . 1_545
O16 Sr1 B10 95.15(14) . 1_545
O21 Sr1 B9 27.46(14) 1_545 1_545
O2 Sr1 B9 77.21(15) . 1_545
O22 Sr1 B9 76.78(14) . 1_545
O9 Sr1 B9 94.59(14) . 1_545
O12 Sr1 B9 150.84(14) . 1_545
O1 Sr1 B9 27.01(14) . 1_545
O19 Sr1 B9 100.22(14) . 1_545
O16 Sr1 B9 142.64(14) . 1_545
B10 Sr1 B9 122.13(16) 1_545 1_545
O21 Sr1 B9 131.51(14) 1_545 1_645
O2 Sr1 B9 117.81(14) . 1_645
O22 Sr1 B9 85.89(14) . 1_645
O9 Sr1 B9 104.92(13) . 1_645
O12 Sr1 B9 22.77(14) . 1_645
O1 Sr1 B9 165.61(14) . 1_645
O19 Sr1 B9 59.54(13) . 1_645
O16 Sr1 B9 54.40(13) . 1_645
B10 Sr1 B9 44.86(15) 1_545 1_645
B9 Sr1 B9 156.2(2) 1_545 1_645
O21 Sr1 Sr3 66.22(9) 1_545 1_455
O2 Sr1 Sr3 35.86(9) . 1_455
O22 Sr1 Sr3 122.15(9) . 1_455
O9 Sr1 Sr3 69.12(8) . 1_455
O12 Sr1 Sr3 132.52(9) . 1_455
O1 Sr1 Sr3 38.92(8) . 1_455
O19 Sr1 Sr3 124.88(8) . 1_455
O16 Sr1 Sr3 114.27(8) . 1_455
B10 Sr1 Sr3 123.21(12) 1_545 1_455
B9 Sr1 Sr3 48.98(12) 1_545 1_455
B9 Sr1 Sr3 151.83(11) 1_645 1_455
O21 Sr1 H1 106.2 1_545 .
O2 Sr1 H1 24.9 . .
O22 Sr1 H1 171.2 . .
O9 Sr1 H1 70.3 . .
O12 Sr1 H1 83.1 . .
O1 Sr1 H1 89.3 . .
O19 Sr1 H1 111.6 . .
O16 Sr1 H1 82.4 . .
B10 Sr1 H1 88.7 1_545 .
B9 Sr1 H1 99.3 1_545 .
B9 Sr1 H1 99.9 1_645 .
Sr3 Sr1 H1 51.9 1_455 .
O21 Sr1 H6 57.0 1_545 .
O2 Sr1 H6 133.4 . .
O22 Sr1 H6 20.5 . .
O9 Sr1 H6 100.7 . .
O12 Sr1 H6 122.2 . .
O1 Sr1 H6 65.1 . .
O19 Sr1 H6 83.7 . .
O16 Sr1 H6 111.2 . .
B10 Sr1 H6 110.9 1_545 .
B9 Sr1 H6 56.3 1_545 .
B9 Sr1 H6 105.9 1_645 .
Sr3 Sr1 H6 102.3 1_455 .
H1 Sr1 H6 154.1 . .
O18 Sr2 O13 97.56(13) . .
O18 Sr2 O6 72.30(11) . 1_556
O13 Sr2 O6 90.98(13) . 1_556
O18 Sr2 O15 115.72(11) . .
O13 Sr2 O15 74.34(13) . .
O6 Sr2 O15 163.79(12) 1_556 .
O18 Sr2 O20 94.54(13) . 1_466
O13 Sr2 O20 149.47(13) . 1_466
O6 Sr2 O20 119.44(13) 1_556 1_466
O15 Sr2 O20 75.16(13) . 1_466
O18 Sr2 O3 125.85(11) . .
O13 Sr2 O3 74.06(12) . .
O6 Sr2 O3 54.92(10) 1_556 .
O15 Sr2 O3 112.98(11) . .
O20 Sr2 O3 119.85(12) 1_466 .
O18 Sr2 O10 161.60(12) . .
O13 Sr2 O10 92.15(13) . .
O6 Sr2 O10 123.32(11) 1_556 .
O15 Sr2 O10 52.22(11) . .
O20 Sr2 O10 69.76(12) 1_466 .
O3 Sr2 O10 71.87(10) . .
O18 Sr2 O4 50.61(11) . 1_466
O13 Sr2 O4 89.95(12) . 1_466
O6 Sr2 O4 122.45(10) 1_556 1_466
O15 Sr2 O4 65.48(10) . 1_466
O20 Sr2 O4 76.38(12) 1_466 1_466
O3 Sr2 O4 163.37(11) . 1_466
O10 Sr2 O4 114.13(10) . 1_466
O18 Sr2 O17 118.69(12) . 1_556
O13 Sr2 O17 123.71(12) . 1_556
O6 Sr2 O17 64.71(11) 1_556 1_556
O15 Sr2 O17 117.74(11) . 1_556
O20 Sr2 O17 72.74(11) 1_466 1_556
O3 Sr2 O17 50.09(11) . 1_556
O10 Sr2 O17 66.97(11) . 1_556
O4 Sr2 O17 146.27(12) 1_466 1_556
O18 Sr2 B1 138.76(14) . 1_565
O13 Sr2 B1 85.71(15) . 1_565
O6 Sr2 B1 148.94(14) 1_556 1_565
O15 Sr2 B1 26.17(13) . 1_565
O20 Sr2 B1 67.03(15) 1_466 1_565
O3 Sr2 B1 94.70(13) . 1_565
O10 Sr2 B1 26.46(13) . 1_565
O4 Sr2 B1 88.47(13) 1_466 1_565
O17 Sr2 B1 91.74(14) 1_556 1_565
O18 Sr2 B3 97.76(14) . 1_645
O13 Sr2 B3 77.22(15) . 1_645
O6 Sr2 B3 27.52(14) 1_556 1_645
O15 Sr2 B3 138.20(15) . 1_645
O20 Sr2 B3 128.67(14) 1_466 1_645
O3 Sr2 B3 28.17(13) . 1_645
O10 Sr2 B3 99.62(13) . 1_645
O4 Sr2 B3 144.37(13) 1_466 1_645
O17 Sr2 B3 57.65(13) 1_556 1_645
B1 Sr2 B3 122.83(16) 1_565 1_645
O18 Sr2 O22 65.36(12) . 1_556
O13 Sr2 O22 159.28(13) . 1_556
O6 Sr2 O22 73.13(11) 1_556 1_556
O15 Sr2 O22 122.73(11) . 1_556
O20 Sr2 O22 48.90(12) 1_466 1_556
O3 Sr2 O22 105.64(11) . 1_556
O10 Sr2 O22 107.59(11) . 1_556
O4 Sr2 O22 87.67(11) 1_466 1_556
O17 Sr2 O22 61.78(11) 1_556 1_556
B1 Sr2 O22 114.78(14) 1_565 1_556
B3 Sr2 O22 92.94(14) 1_645 1_556
O18 Sr2 H2 98.4 . .
O13 Sr2 H2 18.3 . .
O6 Sr2 H2 108.8 1_556 .
O15 Sr2 H2 57.4 . .
O20 Sr2 H2 131.8 1_466 .
O3 Sr2 H2 88.5 . .
O10 Sr2 H2 86.0 . .
O4 Sr2 H2 76.8 1_466 .
O17 Sr2 H2 135.1 1_556 .
B1 Sr2 H2 72.9 1_565 .
B3 Sr2 H2 95.3 1_645 .
O22 Sr2 H2 162.7 1_556 .
O2 Sr3 O13 158.06(15) 1_655 .
O2 Sr3 O14 83.64(12) 1_655 .
O13 Sr3 O14 78.89(13) . .
O2 Sr3 O11 95.01(12) 1_655 .
O13 Sr3 O11 82.48(12) . .
O14 Sr3 O11 119.88(12) . .
O2 Sr3 O3 84.88(12) 1_655 .
O13 Sr3 O3 74.12(12) . .
O14 Sr3 O3 53.74(11) . .
O11 Sr3 O3 66.24(11) . .
O2 Sr3 O8 84.99(12) 1_655 .
O13 Sr3 O8 109.36(13) . .
O14 Sr3 O8 164.59(11) . .
O11 Sr3 O8 50.94(11) . .
O3 Sr3 O8 114.85(10) . .
O2 Sr3 O1 74.11(12) 1_655 1_655
O13 Sr3 O1 125.91(12) . 1_655
O14 Sr3 O1 117.05(11) . 1_655
O11 Sr3 O1 120.14(11) . 1_655
O3 Sr3 O1 158.30(11) . 1_655
O8 Sr3 O1 69.35(11) . 1_655
O2 Sr3 O12 92.38(12) 1_655 .
O13 Sr3 O12 93.87(12) . .
O14 Sr3 O12 69.65(12) . .
O11 Sr3 O12 168.53(12) . .
O3 Sr3 O12 123.31(11) . .
O8 Sr3 O12 121.29(12) . .
O1 Sr3 O12 53.86(11) 1_655 .
O2 Sr3 O16 122.31(12) 1_655 .
O13 Sr3 O16 79.16(12) . .
O14 Sr3 O16 126.51(11) . .
O11 Sr3 O16 104.62(11) . .
O3 Sr3 O16 152.60(10) . .
O8 Sr3 O16 68.64(11) . .
O1 Sr3 O16 48.98(10) 1_655 .
O12 Sr3 O16 63.95(11) . .
O2 Sr3 B6 83.45(15) 1_655 1_565
O13 Sr3 B6 101.94(15) . 1_565
O14 Sr3 B6 140.97(15) . 1_565
O11 Sr3 B6 26.17(14) . 1_565
O3 Sr3 B6 88.49(14) . 1_565
O8 Sr3 B6 26.40(15) . 1_565
O1 Sr3 B6 94.34(15) 1_655 1_565
O12 Sr3 B6 147.54(15) . 1_565
O16 Sr3 B6 91.21(14) . 1_565
O2 Sr3 B9 77.41(14) 1_655 1_645
O13 Sr3 B9 115.82(15) . 1_645
O14 Sr3 B9 91.06(14) . 1_645
O11 Sr3 B9 147.44(14) . 1_645
O3 Sr3 B9 142.32(14) . 1_645
O8 Sr3 B9 96.59(14) . 1_645
O1 Sr3 B9 27.30(14) 1_655 1_645
O12 Sr3 B9 27.56(13) . 1_645
O16 Sr3 B9 57.23(13) . 1_645
B6 Sr3 B9 121.53(17) 1_565 1_645
O2 Sr3 B3 83.34(14) 1_655 1_645
O13 Sr3 B3 75.06(15) . 1_645
O14 Sr3 B3 27.04(13) . 1_645
O11 Sr3 B3 92.91(13) . 1_645
O3 Sr3 B3 26.70(12) . 1_645
O8 Sr3 B3 140.66(13) . 1_645
O1 Sr3 B3 140.88(13) 1_655 1_645
O12 Sr3 B3 96.66(13) . 1_645
O16 Sr3 B3 146.50(13) . 1_645
B6 Sr3 B3 114.67(16) 1_565 1_645
B9 Sr3 B3 117.09(16) 1_645 1_645
O20 Sr4 O22 156.55(14) . .
O20 Sr4 O5 91.21(13) . .
O22 Sr4 O5 95.68(12) . .
O20 Sr4 O7 81.45(12) . .
O22 Sr4 O7 76.05(13) . .
O5 Sr4 O7 123.54(12) . .
O20 Sr4 O6 110.31(13) . .
O22 Sr4 O6 86.11(13) . .
O5 Sr4 O6 117.95(12) . .
O7 Sr4 O6 117.02(12) . .
O20 Sr4 O19 88.12(12) . .
O22 Sr4 O19 78.28(12) . .
O5 Sr4 O19 53.29(11) . .
O7 Sr4 O19 70.49(11) . .
O6 Sr4 O19 160.57(11) . .
O20 Sr4 O4 79.98(12) . .
O22 Sr4 O4 123.44(12) . .
O5 Sr4 O4 75.81(11) . .
O7 Sr4 O4 153.41(11) . .
O6 Sr4 O4 53.78(12) . .
O19 Sr4 O4 127.43(11) . .
O20 Sr4 O17 99.36(13) . .
O22 Sr4 O17 71.45(12) . .
O5 Sr4 O17 166.67(11) . .
O7 Sr4 O17 51.13(11) . .
O6 Sr4 O17 65.89(11) . .
O19 Sr4 O17 118.56(10) . .
O4 Sr4 O17 113.87(11) . .
O20 Sr4 B4 95.30(14) . 1_565
O22 Sr4 B4 66.71(14) . 1_565
O5 Sr4 B4 145.12(14) . 1_565
O7 Sr4 B4 25.88(14) . 1_565
O6 Sr4 B4 91.71(15) . 1_565
O19 Sr4 B4 92.65(13) . 1_565
O4 Sr4 B4 139.07(14) . 1_565
O17 Sr4 B4 26.25(14) . 1_565
O20 Sr4 O15 65.59(12) . 1_644
O22 Sr4 O15 123.34(12) . 1_644
O5 Sr4 O15 130.41(10) . 1_644
O7 Sr4 O15 96.89(10) . 1_644
O6 Sr4 O15 46.78(10) . 1_644
O19 Sr4 O15 152.64(10) . 1_644
O4 Sr4 O15 57.98(9) . 1_644
O17 Sr4 O15 62.17(10) . 1_644
B4 Sr4 O15 82.87(13) 1_565 1_644
O20 Sr4 O10 124.17(11) . 1_544
O22 Sr4 O10 79.27(11) . 1_544
O5 Sr4 O10 73.00(11) . 1_544
O7 Sr4 O10 151.36(10) . 1_544
O6 Sr4 O10 46.35(10) . 1_544
O19 Sr4 O10 118.25(10) . 1_544
O4 Sr4 O10 44.46(9) . 1_544
O17 Sr4 O10 106.95(10) . 1_544
B4 Sr4 O10 128.01(13) 1_565 1_544
O15 Sr4 O10 84.67(9) 1_644 1_544
O20 Sr4 B3 91.17(14) . 1_644
O22 Sr4 B3 99.95(14) . 1_644
O5 Sr4 B3 133.86(13) . 1_644
O7 Sr4 B3 102.36(13) . 1_644
O6 Sr4 B3 23.20(13) . 1_644
O19 Sr4 B3 172.84(12) . 1_644
O4 Sr4 B3 59.34(13) . 1_644
O17 Sr4 B3 54.56(12) . 1_644
B4 Sr4 B3 80.33(15) 1_565 1_644
O15 Sr4 B3 25.59(11) 1_644 1_644
O10 Sr4 B3 67.83(11) 1_544 1_644
O20 Sr4 H5 20.2 . .
O22 Sr4 H5 136.4 . .
O5 Sr4 H5 96.8 . .
O7 Sr4 H5 62.3 . .
O6 Sr4 H5 123.0 . .
O19 Sr4 H5 76.4 . .
O4 Sr4 H5 100.1 . .
O17 Sr4 H5 90.5 . .
B4 Sr4 H5 79.6 1_565 .
O15 Sr4 H5 76.2 1_644 .
O10 Sr4 H5 144.3 1_544 .
B3 Sr4 H5 100.8 1_644 .
O18 B1 O15 120.3(5) . 1_545
O18 B1 O10 123.3(5) . 1_545
O15 B1 O10 116.2(5) 1_545 1_545
O18 B1 Sr2 165.2(4) . 1_545
O15 B1 Sr2 57.4(3) 1_545 1_545
O10 B1 Sr2 60.2(3) 1_545 1_545
O4 B2 O3 115.1(5) . 1_544
O4 B2 O18 104.8(4) . 1_644
O3 B2 O18 110.1(4) 1_544 1_644
O4 B2 O17 114.4(4) . 1_545
O3 B2 O17 104.2(4) 1_544 1_545
O18 B2 O17 108.3(4) 1_644 1_545
O4 B2 Sr2 104.4(3) . 1_544
O3 B2 Sr2 52.6(2) 1_544 1_544
O18 B2 Sr2 150.6(3) 1_644 1_544
O17 B2 Sr2 62.0(2) 1_545 1_544
O4 B2 Sr2 57.7(2) . 1_644
O3 B2 Sr2 124.7(3) 1_544 1_644
O18 B2 Sr2 47.2(2) 1_644 1_644
O17 B2 Sr2 129.6(3) 1_545 1_644
Sr2 B2 Sr2 160.6(2) 1_544 1_644
O6 B3 O3 111.5(4) 1_466 1_465
O6 B3 O15 110.3(5) 1_466 .
O3 B3 O15 110.5(4) 1_465 .
O6 B3 O14 110.4(4) 1_466 1_465
O3 B3 O14 105.8(5) 1_465 1_465
O15 B3 O14 108.2(4) . 1_465
O6 B3 Sr2 56.0(2) 1_466 1_465
O3 B3 Sr2 57.7(2) 1_465 1_465
O15 B3 Sr2 141.9(4) . 1_465
O14 B3 Sr2 109.9(3) 1_465 1_465
O6 B3 Sr3 127.0(4) 1_466 1_465
O3 B3 Sr3 53.4(2) 1_465 1_465
O15 B3 Sr3 122.7(4) . 1_465
O14 B3 Sr3 52.4(3) 1_465 1_465
Sr2 B3 Sr3 81.52(15) 1_465 1_465
O6 B3 Sr4 44.5(3) 1_466 1_466
O3 B3 Sr4 105.6(3) 1_465 1_466
O15 B3 Sr4 72.1(3) . 1_466
O14 B3 Sr4 146.0(4) 1_465 1_466
Sr2 B3 Sr4 76.88(14) 1_465 1_466
Sr3 B3 Sr4 156.3(2) 1_465 1_466
O5 B4 O17 124.0(5) . 1_545
O5 B4 O7 120.6(5) . 1_545
O17 B4 O7 115.2(5) 1_545 1_545
O5 B4 Sr4 157.6(4) . 1_545
O17 B4 Sr4 65.1(3) 1_545 1_545
O7 B4 Sr4 53.4(3) 1_545 1_545
O21 B5 O9 122.5(5) . .
O21 B5 O16 122.5(5) . .
O9 B5 O16 115.0(5) . .
O14 B6 O11 123.7(5) . 1_545
O14 B6 O8 123.8(5) . 1_545
O11 B6 O8 112.5(5) 1_545 1_545
O14 B6 Sr3 157.0(4) . 1_545
O11 B6 Sr3 58.5(3) 1_545 1_545
O8 B6 Sr3 59.2(3) 1_545 1_545
O19 B7 O1 114.4(5) . 1_645
O19 B7 O16 114.8(4) . 1_545
O1 B7 O16 105.4(4) 1_645 1_545
O19 B7 O5 104.5(4) . .
O1 B7 O5 110.3(4) 1_645 .
O16 B7 O5 107.4(4) 1_545 .
O19 B7 Sr3 104.1(3) . 1_545
O1 B7 Sr3 52.1(3) 1_645 1_545
O16 B7 Sr3 64.0(3) 1_545 1_545
O5 B7 Sr3 151.0(3) . 1_545
O10 B8 O4 106.9(4) 1_544 .
O10 B8 O6 110.2(4) 1_544 .
O4 B8 O6 110.5(4) . .
O10 B8 O11 109.0(4) 1_544 1_544
O4 B8 O11 111.8(4) . 1_544
O6 B8 O11 108.6(4) . 1_544
O1 B9 O12 111.4(5) 1_565 1_465
O1 B9 O7 110.5(5) 1_565 1_465
O12 B9 O7 111.1(4) 1_465 1_465
O1 B9 O21 105.9(4) 1_565 .
O12 B9 O21 109.9(5) 1_465 .
O7 B9 O21 107.9(5) 1_465 .
O1 B9 Sr3 57.0(3) 1_565 1_465
O12 B9 Sr3 57.2(3) 1_465 1_465
O7 B9 Sr3 144.8(4) 1_465 1_465
O21 B9 Sr3 107.3(3) . 1_465
O1 B9 Sr1 55.9(2) 1_565 1_565
O12 B9 Sr1 127.9(4) 1_465 1_565
O7 B9 Sr1 120.7(3) 1_465 1_565
O21 B9 Sr1 50.1(2) . 1_565
Sr3 B9 Sr1 81.57(15) 1_465 1_565
O1 B9 Sr1 103.5(3) 1_565 1_465
O12 B9 Sr1 43.3(2) 1_465 1_465
O7 B9 Sr1 75.3(3) 1_465 1_465
O21 B9 Sr1 146.7(4) . 1_465
Sr3 B9 Sr1 76.46(13) 1_465 1_465
Sr1 B9 Sr1 156.2(2) 1_565 1_465
O8 B10 O19 106.7(4) . 1_565
O8 B10 O9 108.1(4) . 1_655
O19 B10 O9 112.9(4) 1_565 1_655
O8 B10 O12 110.5(5) . 1_565
O19 B10 O12 108.0(5) 1_565 1_565
O9 B10 O12 110.6(4) 1_655 1_565
O8 B10 Sr1 91.0(3) . 1_565
O19 B10 Sr1 62.8(3) 1_565 1_565
O9 B10 Sr1 160.6(4) 1_655 1_565
O12 B10 Sr1 57.4(2) 1_565 1_565
B9 O1 B7 117.9(4) 1_545 1_465
B9 O1 Sr1 97.1(3) 1_545 .
B7 O1 Sr1 134.4(3) 1_465 .
B9 O1 Sr3 95.7(3) 1_545 1_455
B7 O1 Sr3 102.3(3) 1_465 1_455
Sr1 O1 Sr3 102.31(13) . 1_455
Sr1 O2 Sr3 108.55(16) . 1_455
Sr1 O2 H1 93.3 . .
Sr3 O2 H1 115.8 1_455 .
Sr1 O2 H3 153.9 . .
Sr3 O2 H3 77.4 1_455 .
H1 O2 H3 107.2 . .
B3 O3 B2 116.4(4) 1_645 1_566
B3 O3 Sr3 99.9(3) 1_645 .
B2 O3 Sr3 134.1(3) 1_566 .
B3 O3 Sr2 94.1(3) 1_645 .
B2 O3 Sr2 100.9(3) 1_566 .
Sr3 O3 Sr2 103.60(12) . .
B2 O4 B8 122.2(4) . .
B2 O4 Sr4 127.4(3) . .
B8 O4 Sr4 85.2(3) . .
B2 O4 Sr2 96.8(3) . 1_644
B8 O4 Sr2 131.8(3) . 1_644
Sr4 O4 Sr2 92.77(11) . 1_644
B4 O5 B7 119.0(4) . .
B4 O5 Sr4 126.3(3) . .
B7 O5 Sr4 103.9(3) . .
B3 O6 B8 117.6(4) 1_644 .
B3 O6 Sr4 112.3(3) 1_644 .
B8 O6 Sr4 91.4(3) . .
B3 O6 Sr2 96.5(3) 1_644 1_554
B8 O6 Sr2 134.4(3) . 1_554
Sr4 O6 Sr2 103.20(13) . 1_554
B4 O7 B9 123.6(4) 1_565 1_645
B4 O7 Sr4 100.7(3) 1_565 .
B9 O7 Sr4 135.0(3) 1_645 .
B6 O8 B10 131.7(5) 1_565 .
B6 O8 Sr3 94.4(3) 1_565 .
B10 O8 Sr3 126.7(3) . .
B5 O9 B10 122.0(4) . 1_455
B5 O9 Sr1 101.4(3) . .
B10 O9 Sr1 133.2(3) 1_455 .
B1 O10 B8 125.5(4) 1_565 1_566
B1 O10 Sr2 93.3(3) 1_565 .
B8 O10 Sr2 122.0(3) 1_566 .
B1 O10 Sr4 120.9(3) 1_565 1_566
B8 O10 Sr4 65.6(3) 1_566 1_566
Sr2 O10 Sr4 132.57(13) . 1_566
B6 O11 B8 120.8(4) 1_565 1_566
B6 O11 Sr3 95.3(3) 1_565 .
B8 O11 Sr3 134.8(3) 1_566 .
B9 O12 B10 117.5(4) 1_645 1_545
B9 O12 Sr1 113.9(3) 1_645 .
B10 O12 Sr1 93.9(3) 1_545 .
B9 O12 Sr3 95.2(3) 1_645 .
B10 O12 Sr3 133.5(3) 1_545 .
Sr1 O12 Sr3 102.43(13) . .
Sr3 O13 Sr2 106.94(15) . .
Sr3 O13 H1 114.9 . .
Sr2 O13 H1 110.3 . .
Sr3 O13 H2 128.8 . .
Sr2 O13 H2 92.7 . .
H1 O13 H2 100.5 . .
B6 O14 B3 119.6(5) . 1_645
B6 O14 Sr3 125.9(3) . .
B3 O14 Sr3 100.6(3) 1_645 .
B1 O15 B3 124.3(4) 1_565 .
B1 O15 Sr2 96.4(3) 1_565 .
B3 O15 Sr2 139.1(3) . .
B1 O15 Sr4 101.6(3) 1_565 1_466
B3 O15 Sr4 82.3(3) . 1_466
Sr2 O15 Sr4 86.11(11) . 1_466
B5 O16 B7 131.5(5) . 1_565
B5 O16 Sr1 88.2(3) . .
B7 O16 Sr1 126.7(3) 1_565 .
B5 O16 Sr3 127.7(3) . .
B7 O16 Sr3 89.1(3) 1_565 .
Sr1 O16 Sr3 90.01(11) . .
B4 O17 B2 128.7(4) 1_565 1_565
B4 O17 Sr4 88.6(3) 1_565 .
B2 O17 Sr4 127.1(3) 1_565 .
B4 O17 Sr2 128.6(3) 1_565 1_554
B2 O17 Sr2 90.7(3) 1_565 1_554
Sr4 O17 Sr2 90.79(10) . 1_554
B1 O18 B2 118.7(4) . 1_466
B1 O18 Sr2 128.5(3) . .
B2 O18 Sr2 107.6(3) 1_466 .
B7 O19 B10 122.0(5) . 1_545
B7 O19 Sr4 97.8(3) . .
B10 O19 Sr4 126.9(3) 1_545 .
B7 O19 Sr1 126.1(3) . .
B10 O19 Sr1 88.7(3) 1_545 .
Sr4 O19 Sr1 94.89(12) . .
Sr4 O20 Sr2 104.70(15) . 1_644
Sr4 O20 H4 120.7 . .
Sr2 O20 H4 77.8 1_644 .
Sr4 O20 H5 88.8 . .
Sr2 O20 H5 154.2 1_644 .
H4 O20 H5 114.5 . .
B5 O21 B9 120.4(4) . .
B5 O21 Sr1 126.8(4) . 1_565
B9 O21 Sr1 102.4(3) . 1_565
Sr4 O22 Sr1 104.73(15) . .
Sr4 O22 Sr2 90.23(12) . 1_554
Sr1 O22 Sr2 150.82(16) . 1_554
Sr4 O22 H6 125.6 . .
Sr1 O22 H6 83.0 . .
Sr2 O22 H6 108.7 1_554 .

loop_
_geom_bond_atom_site_label_1
_geom_bond_atom_site_label_2
_geom_bond_distance
_geom_bond_site_symmetry_2
Sr1 O21 2.497(4) 1_545
Sr1 O2 2.540(4) .
Sr1 O22 2.550(4) .
Sr1 O9 2.554(4) .
Sr1 O12 2.598(4) .
Sr1 O1 2.652(4) .
Sr1 O19 2.737(4) .
Sr1 O16 2.841(4) .
Sr1 B10 3.077(6) 1_545
Sr1 B9 3.178(6) 1_545
Sr1 B9 3.463(6) 1_645
Sr1 Sr3 4.1379(8) 1_455
Sr1 H1 2.8777 .
Sr1 H6 2.6031 .
Sr2 O18 2.564(4) .
Sr2 O13 2.581(5) .
Sr2 O6 2.601(4) 1_556
Sr2 O15 2.612(4) .
Sr2 O20 2.615(4) 1_466
Sr2 O3 2.641(3) .
Sr2 O10 2.679(4) .
Sr2 O4 2.835(3) 1_466
Sr2 O17 2.883(4) 1_556
Sr2 B1 3.082(6) 1_565
Sr2 B3 3.117(6) 1_645
Sr2 O22 3.181(4) 1_556
Sr2 H2 2.7632 .
Sr3 O2 2.557(4) 1_655
Sr3 O13 2.581(4) .
Sr3 O14 2.606(4) .
Sr3 O11 2.631(4) .
Sr3 O3 2.637(4) .
Sr3 O8 2.646(4) .
Sr3 O1 2.661(4) 1_655
Sr3 O12 2.665(4) .
Sr3 O16 2.960(4) .
Sr3 B6 3.071(6) 1_565
Sr3 B9 3.156(7) 1_645
Sr3 B3 3.235(7) 1_645
Sr4 O20 2.492(4) .
Sr4 O22 2.511(4) .
Sr4 O5 2.521(4) .
Sr4 O7 2.541(3) .
Sr4 O6 2.580(4) .
Sr4 O19 2.704(4) .
Sr4 O4 2.750(4) .
Sr4 O17 2.821(4) .
Sr4 B4 3.108(6) 1_565
Sr4 O15 3.269(4) 1_644
Sr4 O10 3.300(4) 1_544
Sr4 B3 3.405(7) 1_644
Sr4 H5 2.6339 .
B1 O18 1.366(7) .
B1 O15 1.368(7) 1_545
B1 O10 1.375(7) 1_545
B1 Sr2 3.082(6) 1_545
B2 O4 1.442(7) .
B2 O3 1.481(7) 1_544
B2 O18 1.487(6) 1_644
B2 O17 1.495(7) 1_545
B2 Sr2 3.264(6) 1_544
B2 Sr2 3.330(6) 1_644
B3 O6 1.449(7) 1_466
B3 O3 1.475(7) 1_465
B3 O15 1.484(7) .
B3 O14 1.496(7) 1_465
B3 Sr2 3.117(6) 1_465
B3 Sr3 3.235(7) 1_465
B3 Sr4 3.405(7) 1_466
B4 O5 1.337(7) .
B4 O17 1.375(7) 1_545
B4 O7 1.381(7) 1_545
B4 Sr4 3.108(6) 1_545
B5 O21 1.358(7) .
B5 O9 1.362(7) .
B5 O16 1.386(7) .
B6 O14 1.358(7) .
B6 O11 1.360(7) 1_545
B6 O8 1.369(7) 1_545
B6 Sr3 3.071(6) 1_545
B7 O19 1.453(7) .
B7 O1 1.456(7) 1_645
B7 O16 1.493(7) 1_545
B7 O5 1.517(7) .
B7 Sr3 3.293(6) 1_545
B8 O10 1.457(7) 1_544
B8 O4 1.462(7) .
B8 O6 1.478(7) .
B8 O11 1.484(7) 1_544
B9 O1 1.454(7) 1_565
B9 O12 1.466(7) 1_465
B9 O7 1.478(7) 1_465
B9 O21 1.501(7) .
B9 Sr3 3.156(7) 1_465
B9 Sr1 3.178(6) 1_565
B9 Sr1 3.463(6) 1_465
B10 O8 1.462(7) .
B10 O19 1.468(7) 1_565
B10 O9 1.473(7) 1_655
B10 O12 1.483(7) 1_565
B10 Sr1 3.077(6) 1_565
O1 B9 1.454(7) 1_545
O1 B7 1.456(7) 1_465
O1 Sr3 2.661(4) 1_455
O2 Sr3 2.557(4) 1_455
O2 H1 1.2153 .
O2 H3 0.9087 .
O3 B3 1.475(7) 1_645
O3 B2 1.481(7) 1_566
O4 Sr2 2.835(3) 1_644
O6 B3 1.449(7) 1_644
O6 Sr2 2.601(4) 1_554
O7 B4 1.381(7) 1_565
O7 B9 1.478(7) 1_645
O8 B6 1.369(7) 1_565
O9 B10 1.473(7) 1_455
O10 B1 1.375(7) 1_565
O10 B8 1.457(7) 1_566
O10 Sr4 3.300(4) 1_566
O11 B6 1.360(7) 1_565
O11 B8 1.484(7) 1_566
O12 B9 1.466(7) 1_645
O12 B10 1.483(7) 1_545
O13 H1 1.2380 .
O13 H2 0.8707 .
O14 B3 1.496(7) 1_645
O15 B1 1.368(7) 1_565
O15 Sr4 3.269(4) 1_466
O16 B7 1.493(7) 1_565
O17 B4 1.375(7) 1_565
O17 B2 1.495(7) 1_565
O17 Sr2 2.883(4) 1_554
O18 B2 1.487(6) 1_466
O19 B10 1.468(7) 1_545
O20 Sr2 2.615(4) 1_644
O20 H4 1.2335 .
O20 H5 0.9076 .
O21 Sr1 2.497(4) 1_565
O22 Sr2 3.181(4) 1_554
O22 H6 0.9202 .
